data_4506382
loop_
_publ_author_name
'Durka, Krzysztof'
'Jarzembska, Katarzyna N.'
'Kami\'nski, Rados\/law'
'Luli\'nski, Sergiusz'
'Serwatowski, Janusz'
'Wo\'zniak, Krzysztof'

_publ_section_title
;
 Structural and Energetic Landscape of Fluorinated 1,4-Phenylenediboronic
 Acids
;
_journal_issue 7
_journal_name_full 'Crystal Growth &amp; Design'
_journal_page_first 3720
_journal_paper_doi 10.1021/cg3005272
_journal_volume 12
_journal_year 2012
_chemical_formula_moiety 'C6 H6 B2 F2 O4, 2(H2 O)'
_chemical_formula_sum 'C6 H10 B2 F2 O6'
_chemical_formula_weight 237.76
_chemical_name_systematic '2,3-difluoro-1,4-phenylenediboronic acid'
_space_group_IT_number 14
_symmetry_cell_setting monoclinic
_symmetry_space_group_name_Hall '-P 2ybc'
_symmetry_space_group_name_H-M 'P 1 21/c 1'
_atom_sites_solution_hydrogens geom
_atom_sites_solution_primary direct
_atom_sites_solution_secondary difmap
_audit_creation_method SHELXL-97
_cell_angle_alpha 90.00
_cell_angle_beta 109.571(4)
_cell_angle_gamma 90.00
_cell_formula_units_Z 8
_cell_length_a 9.5511(4)
_cell_length_b 28.2123(15)
_cell_length_c 7.6516(3)
_cell_measurement_reflns_used 4779
_cell_measurement_temperature 100(2)
_cell_measurement_theta_max 28.5770
_cell_measurement_theta_min 2.8180
_cell_volume 1942.67(16)
_computing_cell_refinement
;
CrysAlis RED, Oxford Diffraction Ltd.,
Version 1.171.28cycle4 beta (release 11-11-2005 CrysAlis171 .NET)
(compiled Nov 11 2005,15:50:43)
;
_computing_data_collection
;
CrysAlis CCD, Oxford Diffraction Ltd.,
Version 1.171.28cycle4 beta (release 11-11-2005 CrysAlis171 .NET)
(compiled Nov 11 2005,15:50:43)
;
_computing_data_reduction
;
CrysAlis RED, Oxford Diffraction Ltd.,
Version 1.171.28cycle4 beta (release 11-11-2005 CrysAlis171 .NET)
(compiled Nov 11 2005,15:50:43)
;
_computing_structure_refinement 'SHELXL-97 (Sheldrick, 1997)'
_computing_structure_solution 'SHELXS-97 (Sheldrick, 1990)'
_diffrn_ambient_temperature 100(2)
_diffrn_measured_fraction_theta_full 0.999
_diffrn_measured_fraction_theta_max 0.958
_diffrn_measurement_device_type 'KUMA CCD'
_diffrn_measurement_method 'omega scan'
_diffrn_radiation_monochromator graphite
_diffrn_radiation_source 'fine-focus sealed tube'
_diffrn_radiation_type MoK\a
_diffrn_radiation_wavelength 0.71073
_diffrn_reflns_av_R_equivalents 0.0254
_diffrn_reflns_av_sigmaI/netI 0.0232
_diffrn_reflns_limit_h_max 12
_diffrn_reflns_limit_h_min -12
_diffrn_reflns_limit_k_max 37
_diffrn_reflns_limit_k_min -36
_diffrn_reflns_limit_l_max 10
_diffrn_reflns_limit_l_min -10
_diffrn_reflns_number 36210
_diffrn_reflns_theta_full 25.00
_diffrn_reflns_theta_max 28.63
_diffrn_reflns_theta_min 2.89
_diffrn_standards_interval_count '5o frames'
_diffrn_standards_number '1 frame'
_exptl_absorpt_coefficient_mu 0.159
_exptl_absorpt_correction_T_max 0.9894
_exptl_absorpt_correction_T_min 0.9139
_exptl_absorpt_correction_type multi-scan
_exptl_absorpt_process_details
;
CrysAlis RED, Oxford Diffraction Ltd.,
Version 1.171.28cycle4 beta (release 11-11-2005 CrysAlis171 .NET)
(compiled Nov 11 2005,15:50:43)
Empirical absorption correction using spherical harmonics,
 implemented in SCALE3 ABSPACK scaling algorithm.
;
_exptl_crystal_colour colourless
_exptl_crystal_density_diffrn 1.626
_exptl_crystal_density_method 'not measured'
_exptl_crystal_description block
_exptl_crystal_F_000 976
_exptl_crystal_size_max 0.2
_exptl_crystal_size_mid 0.2
_exptl_crystal_size_min 0.07
_refine_diff_density_max 0.416
_refine_diff_density_min -0.334
_refine_diff_density_rms 0.053
_refine_ls_extinction_method none
_refine_ls_goodness_of_fit_ref 1.043
_refine_ls_hydrogen_treatment constr
_refine_ls_matrix_type full
_refine_ls_number_parameters 289
_refine_ls_number_reflns 4779
_refine_ls_number_restraints 0
_refine_ls_restrained_S_all 1.043
_refine_ls_R_factor_all 0.0531
_refine_ls_R_factor_gt 0.0352
_refine_ls_shift/su_max 0.000
_refine_ls_shift/su_mean 0.000
_refine_ls_structure_factor_coef Fsqd
_refine_ls_weighting_details 'calc w=1/[\s^2^(Fo^2^)+(0.0694P)^2^+0.0000P] where P=(Fo^2^+2Fc^2^)/3'
_refine_ls_weighting_scheme calc
_refine_ls_wR_factor_gt 0.1067
_refine_ls_wR_factor_ref 0.1115
_reflns_number_gt 3382
_reflns_number_total 4779
_reflns_threshold_expression >2sigma(I)
_cod_data_source_file cg3005272_si_002.cif
_cod_data_source_block 23dF
_cod_original_cell_volume 1942.67(15)
_cod_original_sg_symbol_Hall -P2ybc
_cod_original_sg_symbol_H-M P2(1)/c
_cod_database_code 4506382

loop_
_symmetry_equiv_pos_as_xyz
'x, y, z'
'-x, y+1/2, -z+1/2'
'-x, -y, -z'
'x, -y-1/2, z-1/2'

loop_
_atom_site_label
_atom_site_type_symbol
_atom_site_fract_x
_atom_site_fract_y
_atom_site_fract_z
_atom_site_U_iso_or_equiv
_atom_site_adp_type
_atom_site_occupancy
_atom_site_symmetry_multiplicity
_atom_site_calc_flag
_atom_site_refinement_flags
O9 O 0.34600(11) 0.02547(3) 0.18402(14) 0.0180(2) Uani 1 1 d .
H9A H 0.3352 0.0512 0.1222 0.027 Uiso 1 1 d R
H9B H 0.3036 0.0032 0.1058 0.027 Uiso 1 1 d R
O10 O 0.25938(11) 0.21926(3) 0.42164(14) 0.0181(2) Uani 1 1 d .
H10A H 0.1654 0.2249 0.3754 0.027 Uiso 1 1 d R
H10B H 0.3044 0.2432 0.4983 0.027 Uiso 1 1 d R
O11 O 0.94788(11) 0.21997(3) 0.28309(13) 0.0171(2) Uani 1 1 d .
H11A H 0.9392 0.1944 0.2193 0.026 Uiso 1 1 d R
H11B H 0.9034 0.2430 0.2063 0.026 Uiso 1 1 d R
O12 O 0.65898(11) 0.03530(3) 0.32158(14) 0.0174(2) Uani 1 1 d .
H12A H 0.5633 0.0284 0.2828 0.026 Uiso 1 1 d R
H12B H 0.7030 0.0109 0.3929 0.026 Uiso 1 1 d R
C1 C -0.03766(14) 0.09070(5) 0.92218(18) 0.0125(3) Uani 1 1 d .
C2 C -0.02785(14) 0.04953(5) 0.82372(18) 0.0138(3) Uani 1 1 d .
H2C H -0.0731 0.0212 0.8457 0.017 Uiso 1 1 calc R
C3 C 0.04587(15) 0.04897(5) 0.69533(18) 0.0140(3) Uani 1 1 d .
H3C H 0.0521 0.0201 0.6347 0.017 Uiso 1 1 calc R
C4 C 0.11154(14) 0.08982(5) 0.65233(18) 0.0129(3) Uani 1 1 d .
C5 C 0.09986(14) 0.13047(5) 0.74865(18) 0.0132(3) Uani 1 1 d .
C6 C 0.02962(14) 0.13081(5) 0.88034(18) 0.0129(3) Uani 1 1 d .
O1 O -0.20530(10) 0.04915(3) 1.06469(13) 0.0155(2) Uani 1 1 d .
H1 H -0.2487 0.0518 1.1433 0.023 Uiso 1 1 calc R
O2 O -0.10669(11) 0.12513(3) 1.18940(14) 0.0186(2) Uani 1 1 d .
H2 H -0.1625 0.1206 1.2525 0.028 Uiso 1 1 calc R
O3 O 0.20956(11) 0.04211(3) 0.44258(13) 0.0177(2) Uani 1 1 d .
H3 H 0.2551 0.0438 0.3660 0.026 Uiso 1 1 calc R
O4 O 0.25661(10) 0.12367(3) 0.44377(13) 0.0159(2) Uani 1 1 d .
H4 H 0.2377 0.1490 0.4891 0.024 Uiso 1 1 calc R
F1 F 0.02840(9) 0.17271(3) 0.96784(11) 0.01894(19) Uani 1 1 d .
F2 F 0.15985(9) 0.17204(3) 0.71715(11) 0.01841(19) Uani 1 1 d .
B1 B -0.12229(16) 0.08892(6) 1.0685(2) 0.0132(3) Uani 1 1 d .
B2 B 0.19594(17) 0.08651(6) 0.5066(2) 0.0136(3) Uani 1 1 d .
C7 C 0.50247(14) 0.15951(5) 0.96128(18) 0.0128(3) Uani 1 1 d .
C8 C 0.51418(14) 0.11916(5) 0.86277(18) 0.0127(3) Uani 1 1 d .
C9 C 0.58584(14) 0.11970(5) 0.73138(18) 0.0130(3) Uani 1 1 d .
C10 C 0.65359(14) 0.16005(5) 0.69337(18) 0.0127(3) Uani 1 1 d .
C11 C 0.64461(15) 0.20069(5) 0.79530(18) 0.0145(3) Uani 1 1 d .
H11C H 0.6910 0.2291 0.7764 0.017 Uiso 1 1 calc R
C12 C 0.57006(15) 0.20058(5) 0.92255(19) 0.0143(3) Uani 1 1 d .
H12C H 0.5644 0.2292 0.9856 0.017 Uiso 1 1 calc R
O5 O 0.37555(11) 0.12123(3) 1.16931(14) 0.0193(2) Uani 1 1 d .
H5 H 0.3419 0.1275 1.2550 0.029 Uiso 1 1 calc R
O6 O 0.39724(11) 0.20608(3) 1.16671(13) 0.0185(2) Uani 1 1 d .
H6 H 0.3608 0.2038 1.2522 0.028 Uiso 1 1 calc R
O7 O 0.73731(10) 0.12732(3) 0.42523(13) 0.0164(2) Uani 1 1 d .
H7 H 0.6983 0.1029 0.4514 0.025 Uiso 1 1 calc R
O8 O 0.81301(10) 0.20343(3) 0.54391(13) 0.0158(2) Uani 1 1 d .
H8 H 0.8511 0.2017 0.4598 0.024 Uiso 1 1 calc R
F3 F 0.45277(9) 0.07741(3) 0.88716(11) 0.01761(19) Uani 1 1 d .
F4 F 0.58696(9) 0.07855(3) 0.63977(11) 0.01765(19) Uani 1 1 d .
B3 B 0.41919(16) 0.16183(5) 1.1083(2) 0.0130(3) Uani 1 1 d .
B4 B 0.73774(16) 0.16248(5) 0.5477(2) 0.0128(3) Uani 1 1 d .

loop_
_atom_site_aniso_label
_atom_site_aniso_U_11
_atom_site_aniso_U_22
_atom_site_aniso_U_33
_atom_site_aniso_U_23
_atom_site_aniso_U_13
_atom_site_aniso_U_12
O9 0.0255(5) 0.0130(5) 0.0199(5) -0.0021(4) 0.0136(4) -0.0034(4)
O10 0.0211(5) 0.0152(5) 0.0223(5) -0.0018(4) 0.0130(4) -0.0012(4)
O11 0.0235(5) 0.0139(5) 0.0173(5) -0.0008(4) 0.0113(4) 0.0009(4)
O12 0.0194(5) 0.0161(5) 0.0201(5) 0.0002(4) 0.0110(4) -0.0009(4)
C1 0.0119(6) 0.0152(7) 0.0115(6) 0.0001(5) 0.0055(5) 0.0010(5)
C2 0.0159(6) 0.0133(7) 0.0146(7) 0.0003(5) 0.0082(5) -0.0008(5)
C3 0.0178(7) 0.0122(6) 0.0145(7) -0.0018(5) 0.0085(5) 0.0003(5)
C4 0.0127(6) 0.0162(7) 0.0108(6) 0.0002(5) 0.0053(5) -0.0002(5)
C5 0.0127(6) 0.0131(7) 0.0146(7) 0.0020(5) 0.0058(5) -0.0023(5)
C6 0.0138(6) 0.0128(6) 0.0123(6) -0.0029(5) 0.0048(5) 0.0009(5)
O1 0.0200(5) 0.0155(5) 0.0158(5) -0.0015(4) 0.0125(4) -0.0017(4)
O2 0.0243(5) 0.0185(5) 0.0197(5) -0.0048(4) 0.0164(4) -0.0050(4)
O3 0.0260(5) 0.0144(5) 0.0196(5) -0.0016(4) 0.0169(4) -0.0022(4)
O4 0.0212(5) 0.0142(5) 0.0170(5) -0.0014(4) 0.0128(4) -0.0008(4)
F1 0.0273(5) 0.0134(4) 0.0226(5) -0.0056(3) 0.0170(4) -0.0035(3)
F2 0.0245(4) 0.0138(4) 0.0230(5) -0.0022(3) 0.0160(4) -0.0053(3)
B1 0.0143(7) 0.0140(7) 0.0128(7) 0.0011(6) 0.0064(6) 0.0019(6)
B2 0.0145(7) 0.0157(8) 0.0122(7) -0.0005(6) 0.0068(6) 0.0000(6)
C7 0.0127(6) 0.0157(7) 0.0109(6) 0.0003(5) 0.0051(5) 0.0012(5)
C8 0.0129(6) 0.0130(6) 0.0135(6) 0.0015(5) 0.0062(5) -0.0024(5)
C9 0.0137(6) 0.0135(7) 0.0124(6) -0.0033(5) 0.0053(5) 0.0013(5)
C10 0.0127(6) 0.0150(7) 0.0115(6) 0.0011(5) 0.0056(5) 0.0010(5)
C11 0.0168(7) 0.0128(7) 0.0157(7) 0.0005(5) 0.0078(5) -0.0011(5)
C12 0.0176(7) 0.0125(7) 0.0144(7) -0.0007(5) 0.0077(5) 0.0003(5)
O5 0.0292(6) 0.0155(5) 0.0210(5) -0.0017(4) 0.0187(5) -0.0022(4)
O6 0.0281(6) 0.0149(5) 0.0201(5) -0.0003(4) 0.0183(5) -0.0010(4)
O7 0.0222(5) 0.0152(5) 0.0169(5) -0.0021(4) 0.0132(4) -0.0030(4)
O8 0.0214(5) 0.0148(5) 0.0162(5) -0.0013(4) 0.0130(4) -0.0013(4)
F3 0.0239(4) 0.0129(4) 0.0217(4) -0.0028(3) 0.0151(4) -0.0054(3)
F4 0.0257(4) 0.0129(4) 0.0197(4) -0.0051(3) 0.0147(4) -0.0028(3)
B3 0.0130(7) 0.0154(8) 0.0120(7) 0.0000(6) 0.0058(6) -0.0001(6)
B4 0.0136(7) 0.0146(7) 0.0116(7) 0.0025(6) 0.0060(6) 0.0019(6)

loop_
_atom_type_symbol
_atom_type_description
_atom_type_scat_dispersion_real
_atom_type_scat_dispersion_imag
_atom_type_scat_source
C C 0.0033 0.0016 'International Tables Vol C Tables 4.2.6.8 and 6.1.1.4'
H H 0.0000 0.0000 'International Tables Vol C Tables 4.2.6.8 and 6.1.1.4'
O O 0.0106 0.0060 'International Tables Vol C Tables 4.2.6.8 and 6.1.1.4'
F F 0.0171 0.0103 'International Tables Vol C Tables 4.2.6.8 and 6.1.1.4'
B B 0.0013 0.0007 'International Tables Vol C Tables 4.2.6.8 and 6.1.1.4'

loop_
_geom_angle_atom_site_label_1
_geom_angle_atom_site_label_2
_geom_angle_atom_site_label_3
_geom_angle
H9A O9 H9B 106.9
H10A O10 H10B 109.4
H11A O11 H11B 107.9
H12A O12 H12B 105.0
C6 C1 C2 115.50(12)
C6 C1 B1 124.91(12)
C2 C1 B1 119.59(12)
C3 C2 C1 122.01(12)
C3 C2 H2C 119.0
C1 C2 H2C 119.0
C2 C3 C4 121.98(12)
C2 C3 H3C 119.0
C4 C3 H3C 119.0
C5 C4 C3 115.63(12)
C5 C4 B2 125.00(12)
C3 C4 B2 119.34(12)
F2 C5 C6 117.25(11)
F2 C5 C4 120.28(11)
C6 C5 C4 122.46(12)
F1 C6 C5 116.75(11)
F1 C6 C1 120.86(11)
C5 C6 C1 122.38(12)
B1 O1 H1 109.5
B1 O2 H2 109.5
B2 O3 H3 109.5
B2 O4 H4 109.5
O2 B1 O1 124.34(12)
O2 B1 C1 119.57(12)
O1 B1 C1 116.07(12)
O4 B2 O3 118.45(12)
O4 B2 C4 125.52(12)
O3 B2 C4 116.03(12)
C8 C7 C12 115.76(12)
C8 C7 B3 124.79(12)
C12 C7 B3 119.45(12)
F3 C8 C7 121.29(11)
F3 C8 C9 116.65(11)
C7 C8 C9 122.05(12)
F4 C9 C10 120.55(11)
F4 C9 C8 116.99(11)
C10 C9 C8 122.46(12)
C9 C10 C11 115.69(12)
C9 C10 B4 124.54(12)
C11 C10 B4 119.76(12)
C12 C11 C10 121.96(12)
C12 C11 H11C 119.0
C10 C11 H11C 119.0
C11 C12 C7 122.04(12)
C11 C12 H12C 119.0
C7 C12 H12C 119.0
B3 O5 H5 109.5
B3 O6 H6 109.5
B4 O7 H7 109.5
B4 O8 H8 109.5
O5 B3 O6 124.19(12)
O5 B3 C7 119.73(12)
O6 B3 C7 116.07(12)
O7 B4 O8 118.76(12)
O7 B4 C10 124.64(12)
O8 B4 C10 116.58(12)

loop_
_geom_bond_atom_site_label_1
_geom_bond_atom_site_label_2
_geom_bond_distance
O9 H9A 0.8545
O9 H9B 0.8677
O10 H10A 0.8622
O10 H10B 0.9036
O11 H11A 0.8584
O11 H11B 0.8840
O12 H12A 0.8832
O12 H12B 0.8912
C1 C6 1.3906(18)
C1 C2 1.4045(18)
C1 B1 1.5861(19)
C2 C3 1.3873(19)
C2 H2C 0.9500
C3 C4 1.4028(18)
C3 H3C 0.9500
C4 C5 1.3878(18)
C4 B2 1.5823(19)
C5 F2 1.3616(14)
C5 C6 1.3851(18)
C6 F1 1.3604(14)
O1 B1 1.3685(18)
O1 H1 0.8400
O2 B1 1.3524(18)
O2 H2 0.8400
O3 B2 1.3669(18)
O3 H3 0.8400
O4 B2 1.3613(17)
O4 H4 0.8400
C7 C8 1.3902(18)
C7 C12 1.4056(18)
C7 B3 1.5820(19)
C8 F3 1.3564(14)
C8 C9 1.3929(18)
C9 F4 1.3581(14)
C9 C10 1.3874(18)
C10 C11 1.4054(18)
C10 B4 1.5792(19)
C11 C12 1.3854(19)
C11 H11C 0.9500
C12 H12C 0.9500
O5 B3 1.3542(18)
O5 H5 0.8400
O6 B3 1.3654(18)
O6 H6 0.8400
O7 B4 1.3635(17)
O7 H7 0.8400
O8 B4 1.3661(17)
O8 H8 0.8400

loop_
_geom_hbond_atom_site_label_D
_geom_hbond_atom_site_label_H
_geom_hbond_atom_site_label_A
_geom_hbond_distance_DH
_geom_hbond_distance_HA
_geom_hbond_distance_DA
_geom_hbond_angle_DHA
_geom_hbond_site_symmetry_A
O9 H9A O5 0.85 2.02 2.7225(13) 138.8 1_554
O9 H9A F3 0.85 2.53 3.1461(12) 129.9 1_554
O9 H9B O1 0.87 1.99 2.8542(13) 177.7 3_556
O10 H10A O11 0.86 1.96 2.8040(14) 164.9 1_455
O10 H10B O6 0.90 1.93 2.8341(13) 178.3 4_565
O11 H11A O2 0.86 2.00 2.7738(13) 149.5 1_654
O11 H11A F1 0.86 2.43 3.0709(12) 132.0 1_654
O11 H11B O8 0.88 1.96 2.8461(13) 176.9 4_565
O12 H12A O9 0.88 1.96 2.8307(14) 169.4 .
O12 H12B O3 0.89 1.95 2.8433(13) 176.4 3_656
O1 H1 O12 0.84 1.91 2.7209(13) 160.8 1_456
O2 H2 O7 0.84 1.88 2.6983(12) 163.3 1_456
O3 H3 O9 0.84 1.94 2.7496(13) 161.1 .
O4 H4 O10 0.84 2.08 2.7028(14) 131.0 .
O4 H4 F2 0.84 2.21 2.8959(12) 138.7 .
O5 H5 O4 0.84 1.88 2.7026(13) 164.4 1_556
O6 H6 O10 0.84 1.91 2.7199(12) 161.3 1_556
O7 H7 O12 0.84 2.12 2.7444(13) 130.5 .
O7 H7 F4 0.84 2.17 2.8687(12) 140.7 .
O8 H8 O11 0.84 1.95 2.7536(13) 161.0 .

loop_
_geom_torsion_atom_site_label_1
_geom_torsion_atom_site_label_2
_geom_torsion_atom_site_label_3
_geom_torsion_atom_site_label_4
_geom_torsion
C6 C1 C2 C3 0.83(19)
B1 C1 C2 C3 -179.45(12)
C1 C2 C3 C4 -1.8(2)
C2 C3 C4 C5 1.0(2)
C2 C3 C4 B2 179.12(12)
C3 C4 C5 F2 -179.99(11)
B2 C4 C5 F2 2.0(2)
C3 C4 C5 C6 0.72(19)
B2 C4 C5 C6 -177.30(13)
F2 C5 C6 F1 -0.67(17)
C4 C5 C6 F1 178.64(11)
F2 C5 C6 C1 178.99(11)
C4 C5 C6 C1 -1.7(2)
C2 C1 C6 F1 -179.48(11)
B1 C1 C6 F1 0.8(2)
C2 C1 C6 C5 0.87(19)
B1 C1 C6 C5 -178.84(12)
C6 C1 B1 O2 -13.6(2)
C2 C1 B1 O2 166.68(12)
C6 C1 B1 O1 167.75(12)
C2 C1 B1 O1 -11.94(18)
C5 C4 B2 O4 -6.3(2)
C3 C4 B2 O4 175.77(13)
C5 C4 B2 O3 172.71(12)
C3 C4 B2 O3 -5.25(19)
C12 C7 C8 F3 -179.61(12)
B3 C7 C8 F3 -0.1(2)
C12 C7 C8 C9 -1.23(19)
B3 C7 C8 C9 178.30(12)
F3 C8 C9 F4 0.26(17)
C7 C8 C9 F4 -178.19(11)
F3 C8 C9 C10 -179.81(11)
C7 C8 C9 C10 1.7(2)
F4 C9 C10 C11 179.51(11)
C8 C9 C10 C11 -0.41(19)
F4 C9 C10 B4 -0.8(2)
C8 C9 C10 B4 179.29(12)
C9 C10 C11 C12 -1.3(2)
B4 C10 C11 C12 178.96(13)
C10 C11 C12 C7 1.8(2)
C8 C7 C12 C11 -0.5(2)
B3 C7 C12 C11 179.95(12)
C8 C7 B3 O5 11.5(2)
C12 C7 B3 O5 -169.02(12)
C8 C7 B3 O6 -169.01(13)
C12 C7 B3 O6 10.50(19)
C9 C10 B4 O7 9.0(2)
C11 C10 B4 O7 -171.29(13)
C9 C10 B4 O8 -172.40(12)
C11 C10 B4 O8 7.29(18)
